data_1563324
loop_
_publ_author_name
'Infante-Tadeo, Sonia'
'Rodriguez, Vanessa'
'Habtemariam, Abraha'
'Pizarro, Ana M.'

_publ_section_title
;
 Osmium(II) Tethered Half-Sandwich Complexes: pH-dependent Aqueous
 Speciation and Transfer Hydrogenation in Cells
;
_journal_name_full 'Chemical Science'
_journal_paper_doi 10.1039/D1SC01939B
_journal_year 2021
_chemical_absolute_configuration ad
_chemical_formula_sum 'C15 H16 Cl N O3 Os'
_chemical_formula_weight 483.94
_chemical_name_common SIT_99_150K
_space_group_crystal_system monoclinic
_space_group_IT_number 4
_space_group_name_Hall 'P 2yb'
_space_group_name_H-M_alt 'P 1 21 1'
_atom_sites_solution_hydrogens geom
_audit_update_record
;
2020-09-02 deposited with the CCDC.	2021-06-10 downloaded from the CCDC.
;
_cell_angle_alpha 90
_cell_angle_beta 96.9160(10)
_cell_angle_gamma 90
_cell_formula_units_Z 4
_cell_length_a 10.0552(3)
_cell_length_b 11.2003(3)
_cell_length_c 13.0423(4)
_cell_measurement_reflns_used 9997
_cell_measurement_temperature 150.(2)
_cell_measurement_theta_max 25.4129
_cell_measurement_theta_min 2.4217
_cell_volume 1458.15(7)
_computing_cell_refinement 'Bruker SAINT'
_computing_data_collection 'Bruker APEX2'
_computing_data_reduction 'Bruker SAINT'
_computing_molecular_graphics 'Bruker SHELXTL'
_computing_publication_material 'Bruker SHELXTL'
_computing_structure_refinement 'SHELXL-2014/7 (Sheldrick, 2014)'
_computing_structure_solution 'SHELXS-97 (Sheldrick 2008)'
_diffrn_ambient_temperature 150.(2)
_diffrn_detector_area_resol_mean 8.3333
_diffrn_measured_fraction_theta_full 1.000
_diffrn_measured_fraction_theta_max 1.000
_diffrn_measurement_device_type 'Bruker Kappa Apex II'
_diffrn_measurement_method '\f and \w scans'
_diffrn_radiation_type 'Mo K\a'
_diffrn_radiation_wavelength 0.71073
_diffrn_reflns_av_R_equivalents 0.0877
_diffrn_reflns_av_unetI/netI 0.0578
_diffrn_reflns_limit_h_max 12
_diffrn_reflns_limit_h_min -12
_diffrn_reflns_limit_k_max 13
_diffrn_reflns_limit_k_min -13
_diffrn_reflns_limit_l_max 15
_diffrn_reflns_limit_l_min -15
_diffrn_reflns_number 51918
_diffrn_reflns_theta_full 25.35
_diffrn_reflns_theta_max 25.35
_diffrn_reflns_theta_min 1.57
_exptl_absorpt_coefficient_mu 8.937
_exptl_absorpt_correction_T_max 0.75
_exptl_absorpt_correction_T_min 0.64
_exptl_absorpt_correction_type multi-scan
_exptl_absorpt_process_details sadabs
_exptl_crystal_colour 'clear intense yellow'
_exptl_crystal_density_diffrn 2.204
_exptl_crystal_density_method 'not measured'
_exptl_crystal_description prismatic
_exptl_crystal_F_000 920
_exptl_crystal_size_max 0.116
_exptl_crystal_size_mid 0.046
_exptl_crystal_size_min 0.034
_refine_diff_density_max 0.879
_refine_diff_density_min -1.354
_refine_ls_abs_structure_details
;

Refined as an inversion twin.
;
_refine_ls_abs_structure_Flack 0.438(15)
_refine_ls_extinction_method none
_refine_ls_goodness_of_fit_ref 1.032
_refine_ls_hydrogen_treatment constr
_refine_ls_matrix_type full
_refine_ls_number_parameters 382
_refine_ls_number_reflns 5331
_refine_ls_number_restraints 1
_refine_ls_restrained_S_all 1.032
_refine_ls_R_factor_all 0.0313
_refine_ls_R_factor_gt 0.0257
_refine_ls_shift/su_max 0.000
_refine_ls_shift/su_mean 0.000
_refine_ls_structure_factor_coef Fsqd
_refine_ls_weighting_details 'w=1/[\s^2^(Fo^2^)+(0.0326P)^2^] where P=(Fo^2^+2Fc^2^)/3'
_refine_ls_weighting_scheme calc
_refine_ls_wR_factor_gt 0.0496
_refine_ls_wR_factor_ref 0.0673
_reflns_number_gt 4915
_reflns_number_total 5331
_reflns_threshold_expression 'I > 2\s(I)'
_cod_data_source_file d1sc01939b2.cif
_cod_data_source_block 9_03021_otro
_cod_database_code 1563324

loop_
_space_group_symop_operation_xyz
'x, y, z'
'-x, y+1/2, -z'

loop_
_atom_site_type_symbol
_atom_site_label
_atom_site_fract_x
_atom_site_fract_y
_atom_site_fract_z
_atom_site_U_iso_or_equiv
_atom_site_adp_type
_atom_site_calc_flag
_atom_site_refinement_flags_adp
_atom_site_refinement_flags_occupancy
_atom_site_refinement_flags_posn
_atom_site_occupancy
_atom_site_disorder_assembly
_atom_site_disorder_group
C C1 0.6449(13) 0.4032(13) 0.3025(11) 0.018(3) Uani d . . . 1 . .
H H1 0.6757 0.3231 0.3009 0.022 Uiso calc U . R 1 . .
C C2 0.7116(11) 0.4845(14) 0.3741(9) 0.017(3) Uani d . . . 1 . .
H H2 0.7875 0.4589 0.4193 0.02 Uiso calc U . R 1 . .
C C3 0.6663(13) 0.6038(14) 0.3790(11) 0.021(3) Uani d . . . 1 . .
H H3 0.7119 0.659 0.4261 0.025 Uiso calc U . R 1 . .
C C4 0.5511(13) 0.6395(15) 0.3119(11) 0.022(3) Uani d . . . 1 . .
H H4 0.517 0.7182 0.316 0.026 Uiso calc U . R 1 . .
C C5 0.4867(14) 0.5575(15) 0.2387(11) 0.019(3) Uani d . . . 1 . .
H H5 0.4116 0.5832 0.1928 0.023 Uiso calc U . R 1 . .
C C6 0.5319(14) 0.4397(13) 0.2328(11) 0.015(3) Uani d . . . 1 . .
C C7 0.4632(14) 0.3512(13) 0.1575(11) 0.021(3) Uani d . . . 1 . .
H H7A 0.3705 0.3781 0.1349 0.025 Uiso calc U . R 1 . .
H H7B 0.4587 0.2725 0.1914 0.025 Uiso calc U . R 1 . .
C C8 0.5403(14) 0.3396(13) 0.0635(11) 0.020(3) Uani d . . . 1 . .
H H8A 0.5584 0.4203 0.0375 0.024 Uiso calc U . R 1 . .
H H8B 0.6275 0.3006 0.0849 0.024 Uiso calc U . R 1 . .
C C9 0.4645(17) 0.2685(13) -0.0220(12) 0.030(4) Uani d . . . 1 . .
H H9A 0.381 0.3116 -0.0475 0.036 Uiso calc U . R 1 . .
H H9B 0.5193 0.2623 -0.0799 0.036 Uiso calc U . R 1 . .
C C10 0.6391(14) 0.4104(12) 0.6081(12) 0.017(3) Uani d . . . 1 . .
H H10 0.7008 0.3697 0.5709 0.02 Uiso calc U . R 1 . .
C C11 0.6580(14) 0.4077(13) 0.7144(11) 0.019(3) Uani d . . . 1 . .
H H11 0.7327 0.3673 0.7502 0.023 Uiso calc U . R 1 . .
C C12 0.5672(13) 0.4643(14) 0.7673(11) 0.022(4) Uani d . . . 1 . .
H H12 0.5782 0.4628 0.8407 0.026 Uiso calc U . R 1 . .
C C13 0.4594(13) 0.5236(12) 0.7148(12) 0.019(3) Uani d . . . 1 . .
H H13 0.3955 0.563 0.7508 0.023 Uiso calc U . R 1 . .
C C14 0.4474(14) 0.5237(12) 0.6085(12) 0.016(3) Uani d . . . 1 . .
C C15 0.3350(13) 0.5833(11) 0.5424(11) 0.015(3) Uani d . . . 1 . .
C C16 1.0685(13) 0.6263(17) 0.2811(9) 0.019(3) Uani d . . . 1 . .
H H16 1.1388 0.6582 0.3284 0.022 Uiso calc U . R 1 . .
C C17 1.0768(14) 0.5076(12) 0.2450(10) 0.024(4) Uani d . . . 1 . .
H H17 1.1533 0.4609 0.2689 0.029 Uiso calc U . R 1 . .
C C18 0.9755(15) 0.4568(13) 0.1751(12) 0.025(4) Uani d . . . 1 . .
H H18 0.9819 0.3765 0.1525 0.03 Uiso calc U . R 1 . .
C C19 0.8643(15) 0.5278(13) 0.1394(12) 0.024(4) Uani d . . . 1 . .
H H19 0.7962 0.4964 0.0899 0.028 Uiso calc U . R 1 . .
C C20 0.8525(13) 0.6487(12) 0.1773(10) 0.020(3) Uani d . . . 1 . .
H H20 0.7751 0.6949 0.1553 0.024 Uiso calc U . R 1 . .
C C21 0.9563(14) 0.6968(13) 0.2469(12) 0.018(3) Uani d . . . 1 . .
C C22 0.9520(15) 0.8278(12) 0.2767(11) 0.022(3) Uani d . . . 1 . .
H H22A 0.8997 0.8724 0.2199 0.026 Uiso calc U . R 1 . .
H H22B 1.0443 0.86 0.2849 0.026 Uiso calc U . R 1 . .
C C23 0.8901(14) 0.8490(12) 0.3764(10) 0.022(3) Uani d . . . 1 . .
H H23A 0.8952 0.9354 0.3925 0.026 Uiso calc U . R 1 . .
H H23B 0.7941 0.8271 0.3644 0.026 Uiso calc U . R 1 . .
C C24 0.9545(14) 0.7809(15) 0.4693(12) 0.025(4) Uani d . . . 1 . .
H H24A 0.9104 0.8019 0.5308 0.03 Uiso calc U . R 1 . .
H H24B 0.9438 0.694 0.4571 0.03 Uiso calc U . R 1 . .
C C25 0.8670(14) 0.6498(12) -0.0985(12) 0.018(4) Uani d . . . 1 . .
H H25 0.7938 0.661 -0.0598 0.021 Uiso calc U . R 1 . .
C C26 0.8464(13) 0.6609(11) -0.2034(11) 0.018(3) Uani d . . . 1 . .
H H26 0.7599 0.6797 -0.2371 0.022 Uiso calc U . R 1 . .
C C27 0.9520(14) 0.6448(13) -0.2599(11) 0.021(4) Uani d . . . 1 . .
H H27 0.9393 0.653 -0.3329 0.025 Uiso calc U . R 1 . .
C C28 1.0766(12) 0.6165(13) -0.2094(10) 0.016(3) Uani d . . . 1 . .
H H28 1.1512 0.6046 -0.2466 0.02 Uiso calc U . R 1 . .
C C29 1.0897(12) 0.6062(12) -0.1033(11) 0.014(3) Uani d . . . 1 . .
C C30 1.2203(13) 0.5735(12) -0.0414(11) 0.017(3) Uani d . . . 1 . .
Cl Cl1 0.3671(4) 0.3079(3) 0.4071(3) 0.0238(9) Uani d . . . 1 . .
Cl Cl2 1.1194(4) 0.8198(3) 0.0733(3) 0.0250(9) Uani d . . . 1 . .
N N1 0.5356(10) 0.4691(13) 0.5553(8) 0.012(3) Uani d . . . 1 . .
N N2 0.9879(9) 0.6236(15) -0.0489(8) 0.014(2) Uani d . . . 1 . .
O O1 0.4314(9) 0.1526(8) 0.0087(8) 0.024(2) Uani d . . . 1 . .
H H1O 0.5015 0.1162 0.0322 0.037 Uiso calc U . R 1 . .
O O2 0.3392(9) 0.5757(8) 0.4452(8) 0.019(2) Uani d . . . 1 . .
O O3 0.2483(8) 0.6369(8) 0.5835(7) 0.022(2) Uani d . . . 1 . .
O O4 1.0909(9) 0.8101(8) 0.4865(8) 0.029(3) Uani d . . . 1 . .
H H4O 1.1333 0.754 0.5183 0.043 Uiso calc U . R 1 . .
O O5 1.2149(9) 0.5685(9) 0.0566(8) 0.020(2) Uani d . . . 1 . .
O O6 1.3199(9) 0.5537(9) -0.0833(7) 0.025(2) Uani d . . . 1 . .
Os Os1 0.50074(5) 0.48337(4) 0.39404(4) 0.01226(14) Uani d . . . 1 . .
Os Os2 1.03942(5) 0.62454(4) 0.11207(4) 0.01288(14) Uani d . . . 1 . .

loop_
_atom_site_aniso_label
_atom_site_aniso_U_11
_atom_site_aniso_U_22
_atom_site_aniso_U_33
_atom_site_aniso_U_12
_atom_site_aniso_U_13
_atom_site_aniso_U_23
C1 0.016(8) 0.024(8) 0.015(8) 0.001(6) 0.007(6) 0.000(6)
C2 0.010(6) 0.026(7) 0.014(7) -0.007(7) 0.004(5) 0.004(7)
C3 0.022(8) 0.022(9) 0.019(8) -0.010(6) 0.006(6) -0.003(7)
C4 0.029(8) 0.015(8) 0.022(8) -0.003(6) 0.008(6) -0.002(7)
C5 0.011(8) 0.038(9) 0.008(8) 0.003(7) 0.002(6) 0.001(7)
C6 0.012(8) 0.025(9) 0.009(8) -0.002(6) 0.006(6) -0.006(6)
C7 0.019(8) 0.026(8) 0.019(8) -0.007(6) 0.005(6) -0.009(7)
C8 0.024(8) 0.020(8) 0.016(8) -0.006(6) 0.005(6) -0.004(7)
C9 0.046(11) 0.011(8) 0.033(10) 0.000(7) 0.007(8) -0.002(7)
C10 0.014(8) 0.017(8) 0.020(9) 0.001(6) 0.005(6) 0.000(6)
C11 0.017(8) 0.029(9) 0.011(8) -0.003(6) -0.001(6) 0.005(6)
C12 0.026(8) 0.030(10) 0.008(8) -0.011(7) 0.001(6) 0.001(7)
C13 0.017(8) 0.017(8) 0.024(9) 0.003(5) 0.009(6) -0.003(6)
C14 0.018(8) 0.014(7) 0.016(8) -0.005(5) 0.001(6) -0.006(6)
C15 0.012(7) 0.012(7) 0.021(9) -0.005(5) 0.003(6) 0.004(6)
C16 0.025(8) 0.023(7) 0.008(7) -0.010(10) 0.002(6) -0.002(8)
C17 0.033(9) 0.027(10) 0.012(8) 0.005(6) 0.006(6) 0.010(6)
C18 0.033(9) 0.015(9) 0.028(9) -0.004(6) 0.004(7) 0.005(6)
C19 0.026(9) 0.033(10) 0.013(8) -0.015(7) 0.007(7) 0.002(7)
C20 0.019(7) 0.023(10) 0.018(8) 0.002(6) 0.006(6) 0.007(7)
C21 0.021(8) 0.017(8) 0.017(9) -0.003(6) 0.005(6) 0.000(6)
C22 0.019(8) 0.022(8) 0.026(9) 0.004(6) 0.005(7) -0.004(7)
C23 0.022(8) 0.020(8) 0.022(8) 0.006(6) 0.000(6) -0.003(6)
C24 0.023(9) 0.033(9) 0.021(9) -0.002(7) 0.006(7) 0.000(7)
C25 0.010(7) 0.018(9) 0.025(9) 0.000(6) 0.001(6) 0.005(6)
C26 0.015(7) 0.019(8) 0.018(8) -0.001(5) -0.007(6) 0.004(6)
C27 0.035(9) 0.017(9) 0.009(8) -0.006(6) -0.004(6) 0.001(7)
C28 0.025(7) 0.012(6) 0.013(7) 0.008(7) 0.005(6) -0.005(7)
C29 0.014(7) 0.006(7) 0.021(8) -0.005(5) 0.000(6) -0.001(6)
C30 0.018(8) 0.017(7) 0.019(9) 0.002(6) 0.006(6) 0.001(6)
Cl1 0.029(2) 0.024(2) 0.019(2) -0.0131(15) 0.0036(16) -0.0002(16)
Cl2 0.037(2) 0.022(2) 0.016(2) -0.0153(16) 0.0005(17) 0.0001(16)
N1 0.009(5) 0.014(7) 0.013(6) -0.001(6) 0.001(5) -0.002(6)
N2 0.014(6) 0.014(6) 0.013(6) -0.001(7) -0.001(5) 0.003(7)
O1 0.026(5) 0.020(6) 0.027(6) -0.007(4) 0.003(5) -0.005(4)
O2 0.017(6) 0.023(5) 0.016(6) 0.008(4) -0.003(4) 0.006(4)
O3 0.024(5) 0.021(5) 0.024(5) 0.012(5) 0.009(4) 0.001(5)
O4 0.018(6) 0.024(6) 0.040(7) -0.002(4) -0.010(5) 0.002(5)
O5 0.013(5) 0.030(6) 0.016(6) 0.004(4) -0.001(4) 0.002(4)
O6 0.020(6) 0.035(6) 0.022(6) 0.007(4) 0.008(5) -0.001(5)
Os1 0.0122(3) 0.0142(3) 0.0100(3) -0.0002(2) -0.00027(19) 0.0001(2)
Os2 0.0129(3) 0.0151(3) 0.0101(3) -0.0005(2) -0.00101(19) 0.0010(2)

loop_
_atom_type_symbol
_atom_type_description
_atom_type_scat_dispersion_real
_atom_type_scat_dispersion_imag
_atom_type_scat_source
C C 0.0033 0.0016 'International Tables Vol C Tables 4.2.6.8 and 6.1.1.4'
H H 0.0000 0.0000 'International Tables Vol C Tables 4.2.6.8 and 6.1.1.4'
N N 0.0061 0.0033 'International Tables Vol C Tables 4.2.6.8 and 6.1.1.4'
O O 0.0106 0.0060 'International Tables Vol C Tables 4.2.6.8 and 6.1.1.4'
Cl Cl 0.1484 0.1585 'International Tables Vol C Tables 4.2.6.8 and 6.1.1.4'
Os Os -1.2165 7.6030 'International Tables Vol C Tables 4.2.6.8 and 6.1.1.4'

loop_
_geom_angle_atom_site_label_1
_geom_angle_atom_site_label_2
_geom_angle_atom_site_label_3
_geom_angle_site_symmetry_1
_geom_angle_site_symmetry_3
_geom_angle
_geom_angle_publ_flag
C2 C1 C6 . . 120.9(13) ?
C2 C1 Os1 . . 70.6(7) ?
C6 C1 Os1 . . 72.5(8) ?
C2 C1 H1 . . 119.5 ?
C6 C1 H1 . . 119.5 ?
Os1 C1 H1 . . 129.9 ?
C1 C2 C3 . . 120.5(12) ?
C1 C2 Os1 . . 71.4(7) ?
C3 C2 Os1 . . 71.1(7) ?
C1 C2 H2 . . 119.8 ?
C3 C2 H2 . . 119.8 ?
Os1 C2 H2 . . 130.4 ?
C2 C3 C4 . . 118.7(13) ?
C2 C3 Os1 . . 70.8(7) ?
C4 C3 Os1 . . 69.7(8) ?
C2 C3 H3 . . 120.6 ?
C4 C3 H3 . . 120.6 ?
Os1 C3 H3 . . 131.4 ?
C5 C4 C3 . . 120.2(14) ?
C5 C4 Os1 . . 72.1(9) ?
C3 C4 Os1 . . 71.8(8) ?
C5 C4 H4 . . 119.9 ?
C3 C4 H4 . . 119.9 ?
Os1 C4 H4 . . 128.4 ?
C6 C5 C4 . . 121.3(13) ?
C6 C5 Os1 . . 72.9(9) ?
C4 C5 Os1 . . 69.4(8) ?
C6 C5 H5 . . 119.3 ?
C4 C5 H5 . . 119.3 ?
Os1 C5 H5 . . 131.2 ?
C5 C6 C1 . . 118.3(13) ?
C5 C6 C7 . . 122.0(14) ?
C1 C6 C7 . . 119.7(13) ?
C5 C6 Os1 . . 69.9(8) ?
C1 C6 Os1 . . 69.6(8) ?
C7 C6 Os1 . . 131.2(10) ?
C6 C7 C8 . . 110.0(11) ?
C6 C7 H7A . . 109.7 ?
C8 C7 H7A . . 109.7 ?
C6 C7 H7B . . 109.7 ?
C8 C7 H7B . . 109.7 ?
H7A C7 H7B . . 108.2 ?
C9 C8 C7 . . 112.2(11) ?
C9 C8 H8A . . 109.2 ?
C7 C8 H8A . . 109.2 ?
C9 C8 H8B . . 109.2 ?
C7 C8 H8B . . 109.2 ?
H8A C8 H8B . . 107.9 ?
O1 C9 C8 . . 113.2(13) ?
O1 C9 H9A . . 108.9 ?
C8 C9 H9A . . 108.9 ?
O1 C9 H9B . . 108.9 ?
C8 C9 H9B . . 108.9 ?
H9A C9 H9B . . 107.8 ?
N1 C10 C11 . . 122.1(13) ?
N1 C10 H10 . . 119.0 ?
C11 C10 H10 . . 119.0 ?
C12 C11 C10 . . 118.6(13) ?
C12 C11 H11 . . 120.7 ?
C10 C11 H11 . . 120.7 ?
C11 C12 C13 . . 120.3(14) ?
C11 C12 H12 . . 119.8 ?
C13 C12 H12 . . 119.8 ?
C14 C13 C12 . . 117.9(13) ?
C14 C13 H13 . . 121.0 ?
C12 C13 H13 . . 121.0 ?
N1 C14 C13 . . 122.6(13) ?
N1 C14 C15 . . 114.0(13) ?
C13 C14 C15 . . 123.4(13) ?
O3 C15 O2 . . 125.1(12) ?
O3 C15 C14 . . 119.5(13) ?
O2 C15 C14 . . 115.4(12) ?
C21 C16 C17 . . 120.0(13) ?
C21 C16 Os2 . . 71.4(8) ?
C17 C16 Os2 . . 70.3(8) ?
C21 C16 H16 . . 120.0 ?
C17 C16 H16 . . 120.0 ?
Os2 C16 H16 . . 131.0 ?
C18 C17 C16 . . 122.0(13) ?
C18 C17 Os2 . . 71.5(8) ?
C16 C17 Os2 . . 71.8(8) ?
C18 C17 H17 . . 119.0 ?
C16 C17 H17 . . 119.0 ?
Os2 C17 H17 . . 130.5 ?
C17 C18 C19 . . 118.2(14) ?
C17 C18 Os2 . . 70.8(8) ?
C19 C18 Os2 . . 69.2(8) ?
C17 C18 H18 . . 120.9 ?
C19 C18 H18 . . 120.9 ?
Os2 C18 H18 . . 131.7 ?
C18 C19 C20 . . 120.7(14) ?
C18 C19 Os2 . . 72.7(8) ?
C20 C19 Os2 . . 71.7(8) ?
C18 C19 H19 . . 119.7 ?
C20 C19 H19 . . 119.7 ?
Os2 C19 H19 . . 128.0 ?
C21 C20 C19 . . 119.5(13) ?
C21 C20 Os2 . . 71.9(8) ?
C19 C20 Os2 . . 68.9(8) ?
C21 C20 H20 . . 120.2 ?
C19 C20 H20 . . 120.2 ?
Os2 C20 H20 . . 131.7 ?
C20 C21 C16 . . 119.7(14) ?
C20 C21 C22 . . 119.6(13) ?
C16 C21 C22 . . 120.5(14) ?
C20 C21 Os2 . . 70.5(8) ?
C16 C21 Os2 . . 71.2(8) ?
C22 C21 Os2 . . 126.0(10) ?
C21 C22 C23 . . 113.3(12) ?
C21 C22 H22A . . 108.9 ?
C23 C22 H22A . . 108.9 ?
C21 C22 H22B . . 108.9 ?
C23 C22 H22B . . 108.9 ?
H22A C22 H22B . . 107.7 ?
C24 C23 C22 . . 115.2(12) ?
C24 C23 H23A . . 108.5 ?
C22 C23 H23A . . 108.5 ?
C24 C23 H23B . . 108.5 ?
C22 C23 H23B . . 108.5 ?
H23A C23 H23B . . 107.5 ?
O4 C24 C23 . . 109.1(12) ?
O4 C24 H24A . . 109.9 ?
C23 C24 H24A . . 109.9 ?
O4 C24 H24B . . 109.9 ?
C23 C24 H24B . . 109.9 ?
H24A C24 H24B . . 108.3 ?
N2 C25 C26 . . 121.6(13) ?
N2 C25 H25 . . 119.2 ?
C26 C25 H25 . . 119.2 ?
C25 C26 C27 . . 119.5(12) ?
C25 C26 H26 . . 120.3 ?
C27 C26 H26 . . 120.3 ?
C26 C27 C28 . . 119.3(13) ?
C26 C27 H27 . . 120.3 ?
C28 C27 H27 . . 120.3 ?
C29 C28 C27 . . 118.0(12) ?
C29 C28 H28 . . 121.0 ?
C27 C28 H28 . . 121.0 ?
N2 C29 C28 . . 122.5(11) ?
N2 C29 C30 . . 115.3(12) ?
C28 C29 C30 . . 122.1(12) ?
O6 C30 O5 . . 125.0(13) ?
O6 C30 C29 . . 121.0(13) ?
O5 C30 C29 . . 114.0(12) ?
C14 N1 C10 . . 118.4(12) ?
C14 N1 Os1 . . 116.4(10) ?
C10 N1 Os1 . . 125.2(10) ?
C29 N2 C25 . . 119.1(11) ?
C29 N2 Os2 . . 114.9(8) ?
C25 N2 Os2 . . 125.6(9) ?
C9 O1 H1O . . 109.5 ?
C15 O2 Os1 . . 117.9(8) ?
C24 O4 H4O . . 109.5 ?
C30 O5 Os2 . . 118.1(8) ?
N1 Os1 O2 . . 76.2(4) ?
N1 Os1 C4 . . 122.9(5) ?
O2 Os1 C4 . . 89.7(5) ?
N1 Os1 C2 . . 94.2(4) ?
O2 Os1 C2 . . 147.1(5) ?
C4 Os1 C2 . . 69.0(6) ?
N1 Os1 C3 . . 95.8(5) ?
O2 Os1 C3 . . 110.7(5) ?
C4 Os1 C3 . . 38.5(5) ?
C2 Os1 C3 . . 38.1(5) ?
N1 Os1 C5 . . 161.2(5) ?
O2 Os1 C5 . . 98.1(5) ?
C4 Os1 C5 . . 38.4(6) ?
C2 Os1 C5 . . 80.8(5) ?
C3 Os1 C5 . . 69.1(5) ?
N1 Os1 C1 . . 118.4(5) ?
O2 Os1 C1 . . 165.3(4) ?
C4 Os1 C1 . . 81.4(6) ?
C2 Os1 C1 . . 38.0(5) ?
C3 Os1 C1 . . 68.8(5) ?
C5 Os1 C1 . . 67.7(5) ?
N1 Os1 C6 . . 155.3(5) ?
O2 Os1 C6 . . 127.8(5) ?
C4 Os1 C6 . . 68.7(5) ?
C2 Os1 C6 . . 68.6(5) ?
C3 Os1 C6 . . 81.6(5) ?
C5 Os1 C6 . . 37.2(5) ?
C1 Os1 C6 . . 37.8(5) ?
N1 Os1 Cl1 . . 83.9(4) ?
O2 Os1 Cl1 . . 85.4(3) ?
C4 Os1 Cl1 . . 150.7(4) ?
C2 Os1 Cl1 . . 125.3(4) ?
C3 Os1 Cl1 . . 163.4(4) ?
C5 Os1 Cl1 . . 113.8(4) ?
C1 Os1 Cl1 . . 96.7(4) ?
C6 Os1 Cl1 . . 91.8(4) ?
O5 Os2 N2 . . 76.6(4) ?
O5 Os2 C19 . . 131.0(5) ?
N2 Os2 C19 . . 93.2(5) ?
O5 Os2 C17 . . 91.3(5) ?
N2 Os2 C17 . . 142.5(6) ?
C19 Os2 C17 . . 68.1(6) ?
O5 Os2 C20 . . 169.5(4) ?
N2 Os2 C20 . . 105.7(5) ?
C19 Os2 C20 . . 39.4(6) ?
C17 Os2 C20 . . 80.6(5) ?
O5 Os2 C18 . . 99.9(5) ?
N2 Os2 C18 . . 108.9(6) ?
C19 Os2 C18 . . 38.0(5) ?
C17 Os2 C18 . . 37.7(5) ?
C20 Os2 C18 . . 69.6(5) ?
O5 Os2 C16 . . 109.7(5) ?
N2 Os2 C16 . . 173.4(4) ?
C19 Os2 C16 . . 81.3(6) ?
C17 Os2 C16 . . 37.9(6) ?
C20 Os2 C16 . . 67.7(5) ?
C18 Os2 C16 . . 68.7(6) ?
O5 Os2 C21 . . 144.2(5) ?
N2 Os2 C21 . . 137.0(5) ?
C19 Os2 C21 . . 69.6(5) ?
C17 Os2 C21 . . 68.1(5) ?
C20 Os2 C21 . . 37.6(5) ?
C18 Os2 C21 . . 81.8(6) ?
C16 Os2 C21 . . 37.4(5) ?
O5 Os2 Cl2 . . 83.2(3) ?
N2 Os2 Cl2 . . 81.0(4) ?
C19 Os2 Cl2 . . 143.2(4) ?
C17 Os2 Cl2 . . 133.4(4) ?
C20 Os2 Cl2 . . 107.2(4) ?
C18 Os2 Cl2 . . 170.0(4) ?
C16 Os2 Cl2 . . 101.3(5) ?
C21 Os2 Cl2 . . 90.1(4) ?

loop_
_geom_bond_atom_site_label_1
_geom_bond_atom_site_label_2
_geom_bond_site_symmetry_2
_geom_bond_distance
_geom_bond_publ_flag
C1 C2 . 1.415(19) ?
C1 C6 . 1.43(2) ?
C1 Os1 . 2.179(14) ?
C1 H1 . 0.95 ?
C2 C3 . 1.42(2) ?
C2 Os1 . 2.167(11) ?
C2 H2 . 0.95 ?
C3 C4 . 1.422(19) ?
C3 Os1 . 2.170(13) ?
C3 H3 . 0.95 ?
C4 C5 . 1.42(2) ?
C4 Os1 . 2.143(15) ?
C4 H4 . 0.95 ?
C5 C6 . 1.40(2) ?
C5 Os1 . 2.179(14) ?
C5 H5 . 0.95 ?
C6 C7 . 1.504(18) ?
C6 Os1 . 2.217(14) ?
C7 C8 . 1.533(19) ?
C7 H7A . 0.99 ?
C7 H7B . 0.99 ?
C8 C9 . 1.501(19) ?
C8 H8A . 0.99 ?
C8 H8B . 0.99 ?
C9 O1 . 1.411(17) ?
C9 H9A . 0.99 ?
C9 H9B . 0.99 ?
C10 N1 . 1.347(18) ?
C10 C11 . 1.38(2) ?
C10 H10 . 0.95 ?
C11 C12 . 1.37(2) ?
C11 H11 . 0.95 ?
C12 C13 . 1.381(19) ?
C12 H12 . 0.95 ?
C13 C14 . 1.38(2) ?
C13 H13 . 0.95 ?
C14 N1 . 1.339(18) ?
C14 C15 . 1.494(19) ?
C15 O3 . 1.233(15) ?
C15 O2 . 1.277(17) ?
C16 C21 . 1.41(2) ?
C16 C17 . 1.42(2) ?
C16 Os2 . 2.189(12) ?
C16 H16 . 0.95 ?
C17 C18 . 1.40(2) ?
C17 Os2 . 2.170(13) ?
C17 H17 . 0.95 ?
C18 C19 . 1.41(2) ?
C18 Os2 . 2.179(14) ?
C18 H18 . 0.95 ?
C19 C20 . 1.45(2) ?
C19 Os2 . 2.133(14) ?
C19 H19 . 0.95 ?
C20 C21 . 1.406(19) ?
C20 Os2 . 2.172(13) ?
C20 H20 . 0.95 ?
C21 C22 . 1.520(19) ?
C21 Os2 . 2.191(15) ?
C22 C23 . 1.526(19) ?
C22 H22A . 0.99 ?
C22 H22B . 0.99 ?
C23 C24 . 1.510(19) ?
C23 H23A . 0.99 ?
C23 H23B . 0.99 ?
C24 O4 . 1.402(16) ?
C24 H24A . 0.99 ?
C24 H24B . 0.99 ?
C25 N2 . 1.339(16) ?
C25 C26 . 1.36(2) ?
C25 H25 . 0.95 ?
C26 C27 . 1.37(2) ?
C26 H26 . 0.95 ?
C27 C28 . 1.381(18) ?
C27 H27 . 0.95 ?
C28 C29 . 1.378(18) ?
C28 H28 . 0.95 ?
C29 N2 . 1.329(17) ?
C29 C30 . 1.502(18) ?
C30 O6 . 1.218(16) ?
C30 O5 . 1.286(16) ?
Cl1 Os1 . 2.398(3) ?
Cl2 Os2 . 2.405(4) ?
N1 Os1 . 2.096(11) ?
N2 Os2 . 2.100(10) ?
O1 H1O . 0.84 ?
O2 Os1 . 2.100(10) ?
O4 H4O . 0.84 ?
O5 Os2 . 2.083(9) ?

loop_
_geom_hbond_atom_site_label_D
_geom_hbond_atom_site_label_H
_geom_hbond_atom_site_label_A
_geom_hbond_site_symmetry_A
_geom_hbond_distance_DH
_geom_hbond_distance_HA
_geom_hbond_distance_DA
_geom_hbond_angle_DHA
_geom_hbond_publ_flag
C10 H10 O4 2_746 0.95 2.40 3.312(17) 160.2 ?
C11 H11 Cl2 2_746 0.95 2.64 3.486(14) 148.6 ?
C13 H13 O6 1_456 0.95 2.38 3.147(18) 137.6 ?
C25 H25 O1 2_655 0.95 2.44 3.350(17) 160.9 ?
C26 H26 Cl1 2_655 0.95 2.82 3.606(14) 141.3 ?
C28 H28 O3 1_654 0.95 2.55 3.384(16) 146.2 ?
O1 H1O O6 2_745 0.84 1.97 2.801(13) 171.3 ?
O4 H4O O3 1_655 0.84 1.88 2.718(13) 172.5 ?

loop_
_geom_torsion_atom_site_label_1
_geom_torsion_atom_site_label_2
_geom_torsion_atom_site_label_3
_geom_torsion_atom_site_label_4
_geom_torsion_site_symmetry_1
_geom_torsion_site_symmetry_2
_geom_torsion_site_symmetry_3
_geom_torsion_site_symmetry_4
_geom_torsion
_geom_torsion_publ_flag
C6 C1 C2 C3 . . . . 1.(2) ?
Os1 C1 C2 C3 . . . . -53.5(11) ?
C6 C1 C2 Os1 . . . . 54.4(12) ?
C1 C2 C3 C4 . . . . 1.1(19) ?
Os1 C2 C3 C4 . . . . -52.5(11) ?
C1 C2 C3 Os1 . . . . 53.7(11) ?
C2 C3 C4 C5 . . . . -3.(2) ?
Os1 C3 C4 C5 . . . . -55.6(12) ?
C2 C3 C4 Os1 . . . . 53.0(11) ?
C3 C4 C5 C6 . . . . 2.(2) ?
Os1 C4 C5 C6 . . . . -53.4(13) ?
C3 C4 C5 Os1 . . . . 55.4(12) ?
C4 C5 C6 C1 . . . . 0.(2) ?
Os1 C5 C6 C1 . . . . -51.8(12) ?
C4 C5 C6 C7 . . . . 178.7(13) ?
Os1 C5 C6 C7 . . . . 126.8(13) ?
C4 C5 C6 Os1 . . . . 51.9(12) ?
C2 C1 C6 C5 . . . . -1.(2) ?
Os1 C1 C6 C5 . . . . 52.0(12) ?
C2 C1 C6 C7 . . . . 179.9(12) ?
Os1 C1 C6 C7 . . . . -126.7(13) ?
C2 C1 C6 Os1 . . . . -53.5(11) ?
C5 C6 C7 C8 . . . . 100.2(16) ?
C1 C6 C7 C8 . . . . -81.2(16) ?
Os1 C6 C7 C8 . . . . -169.3(11) ?
C6 C7 C8 C9 . . . . -170.5(13) ?
C7 C8 C9 O1 . . . . -57.5(18) ?
N1 C10 C11 C12 . . . . 1.(2) ?
C10 C11 C12 C13 . . . . 0.(2) ?
C11 C12 C13 C14 . . . . 0.(2) ?
C12 C13 C14 N1 . . . . 0.(2) ?
C12 C13 C14 C15 . . . . 179.4(13) ?
N1 C14 C15 O3 . . . . -179.7(12) ?
C13 C14 C15 O3 . . . . 0.9(19) ?
N1 C14 C15 O2 . . . . -0.9(17) ?
C13 C14 C15 O2 . . . . 179.6(12) ?
C21 C16 C17 C18 . . . . 0.(2) ?
Os2 C16 C17 C18 . . . . -53.2(12) ?
C21 C16 C17 Os2 . . . . 53.3(12) ?
C16 C17 C18 C19 . . . . 1.(2) ?
Os2 C17 C18 C19 . . . . -52.3(12) ?
C16 C17 C18 Os2 . . . . 53.3(12) ?
C17 C18 C19 C20 . . . . -3.(2) ?
Os2 C18 C19 C20 . . . . -55.6(12) ?
C17 C18 C19 Os2 . . . . 53.0(12) ?
C18 C19 C20 C21 . . . . 3.(2) ?
Os2 C19 C20 C21 . . . . -53.1(12) ?
C18 C19 C20 Os2 . . . . 56.0(12) ?
C19 C20 C21 C16 . . . . -2.(2) ?
Os2 C20 C21 C16 . . . . -53.5(12) ?
C19 C20 C21 C22 . . . . 172.7(13) ?
Os2 C20 C21 C22 . . . . 121.0(13) ?
C19 C20 C21 Os2 . . . . 51.7(11) ?
C17 C16 C21 C20 . . . . 0.(2) ?
Os2 C16 C21 C20 . . . . 53.1(12) ?
C17 C16 C21 C22 . . . . -174.1(13) ?
Os2 C16 C21 C22 . . . . -121.3(13) ?
C17 C16 C21 Os2 . . . . -52.8(11) ?
C20 C21 C22 C23 . . . . 94.8(16) ?
C16 C21 C22 C23 . . . . -90.8(17) ?
Os2 C21 C22 C23 . . . . -178.8(9) ?
C21 C22 C23 C24 . . . . 55.3(17) ?
C22 C23 C24 O4 . . . . 57.6(17) ?
N2 C25 C26 C27 . . . . 0.(2) ?
C25 C26 C27 C28 . . . . 1.(2) ?
C26 C27 C28 C29 . . . . 0.(2) ?
C27 C28 C29 N2 . . . . -1.(2) ?
C27 C28 C29 C30 . . . . 178.8(13) ?
N2 C29 C30 O6 . . . . 178.8(14) ?
C28 C29 C30 O6 . . . . -1.(2) ?
N2 C29 C30 O5 . . . . -0.8(18) ?
C28 C29 C30 O5 . . . . 179.6(13) ?
C13 C14 N1 C10 . . . . 1.(2) ?
C15 C14 N1 C10 . . . . -178.6(12) ?
C13 C14 N1 Os1 . . . . -178.7(10) ?
C15 C14 N1 Os1 . . . . 1.8(15) ?
C11 C10 N1 C14 . . . . -2.(2) ?
C11 C10 N1 Os1 . . . . 178.0(10) ?
C28 C29 N2 C25 . . . . 1.(2) ?
C30 C29 N2 C25 . . . . -178.2(13) ?
C28 C29 N2 Os2 . . . . -172.4(11) ?
C30 C29 N2 Os2 . . . . 8.0(17) ?
C26 C25 N2 C29 . . . . -1.(2) ?
C26 C25 N2 Os2 . . . . 172.0(11) ?
O3 C15 O2 Os1 . . . . 178.3(10) ?
C14 C15 O2 Os1 . . . . -0.4(14) ?
O6 C30 O5 Os2 . . . . 173.3(11) ?
C29 C30 O5 Os2 . . . . -7.1(15) ?
